data_4505516
loop_
_publ_author_name
'Park, Sunhong'
'Lindoy, Leonard F.'
'Lee, Shim Sung'

_publ_section_title
;
 Assembly of Silver(I) Complexes of Isomeric NS2-Macrocycles Displaying
 Cyclic Oligomer, Helix, and Zigzag Structures
;
_journal_issue 3
_journal_name_full 'Crystal Growth &amp; Design'
_journal_page_first 1320
_journal_paper_doi 10.1021/cg201374g
_journal_volume 12
_journal_year 2012
_chemical_formula_sum 'C12 H18 N2 O3 S2'
_chemical_formula_weight 302.40
_chemical_name_systematic
; 
 ? 
;
_space_group_IT_number 14
_symmetry_cell_setting monoclinic
_symmetry_space_group_name_Hall '-P 2ybc'
_symmetry_space_group_name_H-M 'P 1 21/c 1'
_atom_sites_solution_hydrogens geom
_atom_sites_solution_primary direct
_atom_sites_solution_secondary difmap
_audit_creation_method SHELXTL
_cell_angle_alpha 90.00
_cell_angle_beta 111.807(2)
_cell_angle_gamma 90.00
_cell_formula_units_Z 4
_cell_length_a 14.7445(13)
_cell_length_b 7.5614(7)
_cell_length_c 13.7777(12)
_cell_measurement_reflns_used 5460
_cell_measurement_temperature 173(2)
_cell_measurement_theta_max 28.24
_cell_measurement_theta_min 2.69
_cell_volume 1426.1(2)
_computing_cell_refinement 'Bruker SMART'
_computing_data_collection 'Bruker SMART'
_computing_data_reduction 'Bruker SAINT'
_computing_molecular_graphics 'Bruker SHELXTL'
_computing_publication_material 'Bruker SHELXTL'
_computing_structure_refinement 'SHELXL-97 (Sheldrick, 1997)'
_computing_structure_solution 'SHELXS-97 (Sheldrick, 1990)'
_diffrn_ambient_temperature 173(2)
_diffrn_measured_fraction_theta_full 0.995
_diffrn_measured_fraction_theta_max 0.995
_diffrn_measurement_device_type 'CCD area detector'
_diffrn_measurement_method 'phi and omega scans'
_diffrn_radiation_monochromator graphite
_diffrn_radiation_source 'fine-focus sealed tube'
_diffrn_radiation_type MoK\a
_diffrn_radiation_wavelength 0.71073
_diffrn_reflns_av_R_equivalents 0.0446
_diffrn_reflns_av_sigmaI/netI 0.0325
_diffrn_reflns_limit_h_max 14
_diffrn_reflns_limit_h_min -18
_diffrn_reflns_limit_k_max 8
_diffrn_reflns_limit_k_min -9
_diffrn_reflns_limit_l_max 17
_diffrn_reflns_limit_l_min -17
_diffrn_reflns_number 8377
_diffrn_reflns_theta_full 26.99
_diffrn_reflns_theta_max 26.99
_diffrn_reflns_theta_min 1.49
_exptl_absorpt_coefficient_mu 0.379
_exptl_absorpt_correction_type none
_exptl_crystal_colour colorless
_exptl_crystal_density_diffrn 1.408
_exptl_crystal_density_method 'not measured'
_exptl_crystal_description block
_exptl_crystal_F_000 640
_exptl_crystal_size_max 0.35
_exptl_crystal_size_mid 0.30
_exptl_crystal_size_min 0.20
_refine_diff_density_max 0.736
_refine_diff_density_min -0.558
_refine_diff_density_rms 0.063
_refine_ls_extinction_method none
_refine_ls_goodness_of_fit_ref 1.052
_refine_ls_hydrogen_treatment constr
_refine_ls_matrix_type full
_refine_ls_number_parameters 172
_refine_ls_number_reflns 3094
_refine_ls_number_restraints 0
_refine_ls_restrained_S_all 1.052
_refine_ls_R_factor_all 0.0476
_refine_ls_R_factor_gt 0.0407
_refine_ls_shift/su_max 0.000
_refine_ls_shift/su_mean 0.000
_refine_ls_structure_factor_coef Fsqd
_refine_ls_weighting_details 'calc w=1/[\s^2^(Fo^2^)+(0.0483P)^2^+1.1201P] where P=(Fo^2^+2Fc^2^)/3'
_refine_ls_weighting_scheme calc
_refine_ls_wR_factor_gt 0.1029
_refine_ls_wR_factor_ref 0.1096
_reflns_number_gt 2682
_reflns_number_total 3094
_reflns_threshold_expression >2sigma(I)
_cod_data_source_file cg201374g_si_002.cif
_cod_data_source_block oL
_cod_depositor_comments
;
The following automatic conversions were performed:

'_symmetry_cell_setting' value 'Monoclinic' changed to 'monoclinic'
according to /home/saulius/struct/CIF-dictionaries/cif_core.dic
dictionary named 'cif_core.dic' version 2.4.1 from 2010-06-29.

Automatic conversion script
Id: cif_fix_values 1715 2011-07-08 13:25:40Z adriana 
;
_cod_original_sg_symbol_H-M P2(1)/c
_cod_database_code 4505516

loop_
_symmetry_equiv_pos_as_xyz
'x, y, z'
'-x, y+1/2, -z+1/2'
'-x, -y, -z'
'x, -y-1/2, z-1/2'

loop_
_atom_site_label
_atom_site_type_symbol
_atom_site_fract_x
_atom_site_fract_y
_atom_site_fract_z
_atom_site_U_iso_or_equiv
_atom_site_adp_type
_atom_site_occupancy
_atom_site_symmetry_multiplicity
_atom_site_calc_flag
_atom_site_refinement_flags
S1 S 0.69317(4) 0.95224(6) 0.14645(4) 0.03071(14) Uani 1 1 d .
S2 S 0.73500(4) 0.57919(7) 0.36155(4) 0.03082(14) Uani 1 1 d .
N1 N 0.87266(12) 0.8641(2) 0.33629(12) 0.0282(3) Uani 1 1 d .
H1A H 0.9057 0.9025 0.4036 0.034 Uiso 1 1 calc R
H1B H 0.8072 0.8630 0.3252 0.034 Uiso 1 1 calc R
N2 N 1.12184(11) 0.9459(2) 0.44043(12) 0.0275(3) Uani 1 1 d .
C1 C 0.56783(14) 0.6706(3) 0.09977(14) 0.0292(4) Uani 1 1 d .
C2 C 0.47438(15) 0.7344(3) 0.04485(15) 0.0342(4) Uani 1 1 d .
H2A H 0.4654 0.8232 -0.0067 0.041 Uiso 1 1 calc R
C3 C 0.39402(15) 0.6718(3) 0.06331(16) 0.0369(5) Uani 1 1 d .
H3A H 0.3308 0.7180 0.0253 0.044 Uiso 1 1 calc R
C4 C 0.40678(16) 0.5414(3) 0.13773(17) 0.0371(5) Uani 1 1 d .
H4A H 0.3521 0.4974 0.1509 0.045 Uiso 1 1 calc R
C5 C 0.49908(15) 0.4752(3) 0.19287(15) 0.0328(4) Uani 1 1 d .
H5A H 0.5070 0.3853 0.2435 0.039 Uiso 1 1 calc R
C6 C 0.58143(14) 0.5382(2) 0.17549(14) 0.0280(4) Uani 1 1 d .
C7 C 0.67975(16) 0.4594(3) 0.23825(16) 0.0358(4) Uani 1 1 d .
H7A H 0.7229 0.4667 0.1979 0.043 Uiso 1 1 calc R
H7B H 0.6720 0.3331 0.2526 0.043 Uiso 1 1 calc R
C8 C 0.86510(15) 0.5548(3) 0.39052(16) 0.0332(4) Uani 1 1 d .
H8A H 0.9011 0.5773 0.4659 0.040 Uiso 1 1 calc R
H8B H 0.8784 0.4313 0.3761 0.040 Uiso 1 1 calc R
C9 C 0.90377(14) 0.6791(3) 0.32765(16) 0.0322(4) Uani 1 1 d .
H9A H 0.9760 0.6727 0.3543 0.039 Uiso 1 1 calc R
H9B H 0.8784 0.6423 0.2534 0.039 Uiso 1 1 calc R
C10 C 0.88877(15) 0.9957(3) 0.26288(15) 0.0337(4) Uani 1 1 d .
H10A H 0.9567 0.9854 0.2658 0.040 Uiso 1 1 calc R
H10B H 0.8799 1.1168 0.2853 0.040 Uiso 1 1 calc R
C11 C 0.81800(15) 0.9660(3) 0.15098(15) 0.0323(4) Uani 1 1 d .
H11A H 0.8351 0.8551 0.1236 0.039 Uiso 1 1 calc R
H11B H 0.8234 1.0648 0.1063 0.039 Uiso 1 1 calc R
C12 C 0.65122(16) 0.7455(3) 0.07439(16) 0.0381(5) Uani 1 1 d .
H12A H 0.6294 0.7680 -0.0017 0.046 Uiso 1 1 calc R
H12B H 0.7056 0.6593 0.0939 0.046 Uiso 1 1 calc R
O1 O 1.13257(13) 0.8857(2) 0.36184(12) 0.0446(4) Uani 1 1 d .
O2 O 1.1152(2) 0.8502(3) 0.50828(16) 0.0951(10) Uani 1 1 d .
O3 O 1.1129(2) 1.1043(3) 0.45027(15) 0.0867(9) Uani 1 1 d .

loop_
_atom_site_aniso_label
_atom_site_aniso_U_11
_atom_site_aniso_U_22
_atom_site_aniso_U_33
_atom_site_aniso_U_23
_atom_site_aniso_U_13
_atom_site_aniso_U_12
S1 0.0324(3) 0.0266(2) 0.0296(3) -0.00009(18) 0.0074(2) -0.00432(18)
S2 0.0317(3) 0.0366(3) 0.0254(2) 0.00195(18) 0.01205(19) 0.00038(19)
N1 0.0311(8) 0.0293(8) 0.0231(7) -0.0033(6) 0.0088(6) -0.0008(6)
N2 0.0263(8) 0.0268(8) 0.0290(8) 0.0006(6) 0.0100(6) -0.0004(6)
C1 0.0347(10) 0.0297(10) 0.0251(9) -0.0068(7) 0.0134(7) -0.0098(8)
C2 0.0422(11) 0.0287(10) 0.0271(9) -0.0014(8) 0.0075(8) -0.0058(8)
C3 0.0314(10) 0.0382(11) 0.0347(10) -0.0086(9) 0.0048(8) -0.0013(8)
C4 0.0341(10) 0.0422(12) 0.0397(11) -0.0110(9) 0.0191(9) -0.0118(9)
C5 0.0412(11) 0.0311(10) 0.0300(10) -0.0014(8) 0.0175(8) -0.0063(8)
C6 0.0320(9) 0.0273(9) 0.0252(8) -0.0060(7) 0.0112(7) -0.0036(7)
C7 0.0368(11) 0.0329(10) 0.0357(10) -0.0066(8) 0.0112(9) 0.0016(8)
C8 0.0315(10) 0.0322(10) 0.0334(10) 0.0052(8) 0.0093(8) 0.0030(8)
C9 0.0329(10) 0.0312(10) 0.0348(10) -0.0022(8) 0.0152(8) 0.0012(8)
C10 0.0366(10) 0.0325(10) 0.0286(9) -0.0017(8) 0.0083(8) -0.0113(8)
C11 0.0360(10) 0.0328(10) 0.0276(9) 0.0004(8) 0.0113(8) -0.0107(8)
C12 0.0466(12) 0.0391(11) 0.0341(10) -0.0118(9) 0.0215(9) -0.0202(9)
O1 0.0581(10) 0.0451(9) 0.0374(8) -0.0009(7) 0.0258(7) 0.0123(8)
O2 0.199(3) 0.0551(13) 0.0541(12) -0.0068(10) 0.0731(16) -0.0460(16)
O3 0.179(3) 0.0339(10) 0.0410(10) -0.0034(8) 0.0341(13) 0.0135(13)

loop_
_atom_type_symbol
_atom_type_description
_atom_type_scat_dispersion_real
_atom_type_scat_dispersion_imag
_atom_type_scat_source
C C 0.0033 0.0016 'International Tables Vol C Tables 4.2.6.8 and 6.1.1.4'
H H 0.0000 0.0000 'International Tables Vol C Tables 4.2.6.8 and 6.1.1.4'
N N 0.0061 0.0033 'International Tables Vol C Tables 4.2.6.8 and 6.1.1.4'
O O 0.0106 0.0060 'International Tables Vol C Tables 4.2.6.8 and 6.1.1.4'
S S 0.1246 0.1234 'International Tables Vol C Tables 4.2.6.8 and 6.1.1.4'

loop_
_geom_angle_atom_site_label_1
_geom_angle_atom_site_label_2
_geom_angle_atom_site_label_3
_geom_angle
C11 S1 C12 101.58(10)
C8 S2 C7 102.91(10)
C9 N1 C10 116.01(15)
O2 N2 O3 117.2(2)
O2 N2 O1 121.86(18)
O3 N2 O1 120.85(18)
C2 C1 C6 119.40(18)
C2 C1 C12 118.21(18)
C6 C1 C12 122.38(18)
C3 C2 C1 121.66(19)
C4 C3 C2 119.30(19)
C5 C4 C3 120.01(19)
C4 C5 C6 121.34(19)
C5 C6 C1 118.28(18)
C5 C6 C7 118.43(18)
C1 C6 C7 123.29(18)
C6 C7 S2 109.80(14)
C9 C8 S2 113.56(14)
N1 C9 C8 109.97(15)
N1 C10 C11 111.35(15)
C10 C11 S1 110.28(14)
C1 C12 S1 109.56(14)

loop_
_geom_bond_atom_site_label_1
_geom_bond_atom_site_label_2
_geom_bond_distance
S1 C11 1.821(2)
S1 C12 1.832(2)
S2 C8 1.818(2)
S2 C7 1.828(2)
N1 C9 1.491(2)
N1 C10 1.500(2)
N2 O2 1.214(2)
N2 O3 1.219(2)
N2 O1 1.238(2)
C1 C2 1.389(3)
C1 C6 1.406(3)
C1 C12 1.508(3)
C2 C3 1.384(3)
C3 C4 1.384(3)
C4 C5 1.383(3)
C5 C6 1.405(3)
C6 C7 1.508(3)
C8 C9 1.525(3)
C10 C11 1.523(3)
